data_7221108
loop_
_publ_author_name
'Brechtel, E.'
'Cordier, G.'
'Schaefer, H.'

_publ_section_title
;
 Zur Darstellung und Struktur von Ca Mn Bi2
;
_journal_name_full
;
Zeitschrift fuer Naturforschung, Teil B. Anorganische Chemie, Organische 
Chemie (33,1978-41,1986)
;
_journal_page_first 1
_journal_page_last 3
_journal_volume 35
_journal_year 1980
_chemical_formula_sum 'Bi2 Ca Mn'
_space_group_IT_number 129
_symmetry_space_group_name_Hall 'P 4ab 2ab -1ab'
_symmetry_space_group_name_H-M 'P 4/n m m :1'
_cell_angle_alpha 90
_cell_angle_beta 90
_cell_angle_gamma 90
_cell_formula_units_Z 2
_cell_length_a 4.5
_cell_length_b 4.5
_cell_length_c 11.08
_cell_volume 224.370
_citation_journal_id_ASTM ZNBAD2
_cod_data_source_file Brechtel_ZNBAD2_1980_794.cif
_cod_data_source_block Bi2Ca1Mn1
_cod_original_cell_volume 224.37
_cod_original_sg_symbol_Hall '-P 4a 2a (x-1/4,y+1/4,z)'
_cod_original_formula_sum 'Bi2 Ca1 Mn1'
_cod_database_code 7221108

loop_
_symmetry_equiv_pos_as_xyz
x,y,z
-y+1/2,x+1/2,z
-x,-y,z
y+1/2,-x+1/2,z
x+1/2,-y+1/2,-z
y,x,-z
-x+1/2,y+1/2,-z
-y,-x,-z
-x+1/2,-y+1/2,-z
y,-x,-z
x+1/2,y+1/2,-z
-y,x,-z
-x,y,z
-y+1/2,-x+1/2,z
x,-y,z
y+1/2,x+1/2,z

loop_
_atom_site_label
_atom_site_type_symbol
_atom_site_fract_x
_atom_site_fract_y
_atom_site_fract_z
_atom_site_occupancy
_atom_site_U_iso_or_equiv
Ca1 Ca 0 0.5 0.724 1 0.0
Mn1 Mn 0 0 0 1 0.0
Bi1 Bi 0 0 0.5 1 0.0
Bi2 Bi 0 0.5 0.1615 1 0.0
